data_4311420
loop_
_publ_author_name
'Lydia Karmazin'
'Marinella Mazzanti'
'Jean-Philippe Bezombes'
'Christelle Gateau'
'Jacques P\'ecaut'

_publ_section_title
;
 Comparative Structural Studies of Iodide Complexes of Uranium(III) and
 Lanthanide(III) with Hexadentate Tetrapodal Neutral N-Donor Ligands
;
_journal_name_full 'Inorganic Chemistry'
_journal_page_first 5147
_journal_page_last 5158
_journal_paper_doi 10.1021/ic049538m
_journal_volume 43
_journal_year 2004
_chemical_formula_sum 'C27 H31.5 Ce I3 N10.5'
_chemical_formula_weight 1023.95
_chemical_name_systematic
; 
 ? 
;
_space_group_IT_number 161
_symmetry_cell_setting rhombohedral
_symmetry_space_group_name_Hall 'R 3 -2"c'
_symmetry_space_group_name_H-M 'R 3 c :H'
_atom_sites_solution_hydrogens geom
_atom_sites_solution_primary direct
_atom_sites_solution_secondary difmap
_audit_creation_method SHELXL-97
_cell_angle_alpha 90.00
_cell_angle_beta 90.00
_cell_angle_gamma 120.00
_cell_formula_units_Z 18
_cell_length_a 33.281(3)
_cell_length_b 33.281(3)
_cell_length_c 16.032(2)
_cell_measurement_temperature 193(2)
_cell_volume 15378(3)
_computing_cell_refinement 'Bruker SMART'
_computing_data_collection 'Bruker SMART'
_computing_data_reduction 'Bruker SHELXTL'
_computing_molecular_graphics 'Bruker SHELXTL'
_computing_publication_material 'Bruker SHELXTL'
_computing_structure_refinement 'SHELXL-97 (Sheldrick, 1997)'
_computing_structure_solution 'SHELXS-97 (Sheldrick, 1990)'
_diffrn_ambient_temperature 193(2)
_diffrn_measured_fraction_theta_full 0.922
_diffrn_measured_fraction_theta_max 0.922
_diffrn_measurement_device_type 'CCD area detector'
_diffrn_measurement_method 'phi and omega scans'
_diffrn_radiation_monochromator graphite
_diffrn_radiation_source 'fine-focus sealed tube'
_diffrn_radiation_type MoK\a
_diffrn_radiation_wavelength 0.71073
_diffrn_reflns_av_R_equivalents 0.0619
_diffrn_reflns_av_sigmaI/netI 0.0866
_diffrn_reflns_limit_h_max 42
_diffrn_reflns_limit_h_min -13
_diffrn_reflns_limit_k_max 37
_diffrn_reflns_limit_k_min -45
_diffrn_reflns_limit_l_max 15
_diffrn_reflns_limit_l_min -21
_diffrn_reflns_number 18467
_diffrn_reflns_theta_full 28.78
_diffrn_reflns_theta_max 28.78
_diffrn_reflns_theta_min 1.22
_exptl_absorpt_coefficient_mu 4.076
_exptl_absorpt_correction_type none
_exptl_crystal_density_diffrn 1.990
_exptl_crystal_density_method 'not measured'
_exptl_crystal_F_000 8712
_exptl_crystal_size_max 0.2
_exptl_crystal_size_mid 0.02
_exptl_crystal_size_min 0.02
_refine_diff_density_max 0.795
_refine_diff_density_min -0.652
_refine_diff_density_rms 0.169
_refine_ls_abs_structure_details 'Flack H D (1983), Acta Cryst. A39, 876-881'
_refine_ls_abs_structure_Flack -0.01(2)
_refine_ls_extinction_method none
_refine_ls_goodness_of_fit_ref 0.985
_refine_ls_hydrogen_treatment mixed
_refine_ls_matrix_type full
_refine_ls_number_parameters 388
_refine_ls_number_reflns 7398
_refine_ls_number_restraints 1
_refine_ls_restrained_S_all 0.985
_refine_ls_R_factor_all 0.0806
_refine_ls_R_factor_gt 0.0427
_refine_ls_shift/su_max 0.051
_refine_ls_shift/su_mean 0.001
_refine_ls_structure_factor_coef Fsqd
_refine_ls_weighting_details 'calc w=1/[\s^2^(Fo^2^)+(0.0403P)^2^+0.0000P] where P=(Fo^2^+2Fc^2^)/3'
_refine_ls_weighting_scheme calc
_refine_ls_wR_factor_gt 0.0712
_refine_ls_wR_factor_ref 0.0911
_reflns_number_gt 5243
_reflns_number_total 7398
_reflns_threshold_expression >2sigma(I)
_cod_data_source_file ic049538msi20040408_103455_10.cif
_cod_data_source_block struc_Ce(tpzcn),10
_cod_depositor_comments
;
The following automatic conversions were performed:
'_symmetry_cell_setting' value 'Rhombohedral' changed to 'rhombohedral'
according to '/home/saulius/struct/CIF-dictionaries/cif_core.dic'
dictionary named 'cif_core.dic' version 2.4.1 from 2010-06-29.

Automatic conversion script
Id: cif_fix_enum 1527 2010-12-29 10:47:43Z saulius 
;
_cod_original_sg_symbol_H-M 'R 3 c'
_cod_original_formula_sum 'C27 H31.50 Ce I3 N10.50'
_cod_database_code 4311420

loop_
_symmetry_equiv_pos_as_xyz
'x, y, z'
'-y, x-y, z'
'-x+y, -x, z'
'-y, -x, z+1/2'
'-x+y, y, z+1/2'
'x, x-y, z+1/2'
'x+2/3, y+1/3, z+1/3'
'-y+2/3, x-y+1/3, z+1/3'
'-x+y+2/3, -x+1/3, z+1/3'
'-y+2/3, -x+1/3, z+5/6'
'-x+y+2/3, y+1/3, z+5/6'
'x+2/3, x-y+1/3, z+5/6'
'x+1/3, y+2/3, z+2/3'
'-y+1/3, x-y+2/3, z+2/3'
'-x+y+1/3, -x+2/3, z+2/3'
'-y+1/3, -x+2/3, z+7/6'
'-x+y+1/3, y+2/3, z+7/6'
'x+1/3, x-y+2/3, z+7/6'

loop_
_atom_site_label
_atom_site_type_symbol
_atom_site_fract_x
_atom_site_fract_y
_atom_site_fract_z
_atom_site_U_iso_or_equiv
_atom_site_adp_type
_atom_site_occupancy
_atom_site_symmetry_multiplicity
_atom_site_calc_flag
_atom_site_refinement_flags
_atom_site_disorder_assembly
_atom_site_disorder_group
Ce Ce 0.150569(17) 0.439614(17) 0.83478(3) 0.02103(11) Uani 1 1 d . . .
I1 I 0.21745(3) 0.49319(3) 0.98446(5) 0.0470(2) Uani 1 1 d . . .
I2 I 0.10403(2) 0.35030(2) 0.95135(4) 0.03916(18) Uani 1 1 d . . .
I3 I 0.37987(3) 0.48074(2) 0.71537(5) 0.0488(2) Uani 1 1 d . . .
N1 N 0.1408(2) 0.4107(2) 0.6761(4) 0.0238(17) Uani 1 1 d . . .
N2 N 0.1447(2) 0.4972(2) 0.7276(5) 0.0233(17) Uani 1 1 d . . .
N3 N 0.0646(2) 0.3835(2) 0.7805(5) 0.0232(17) Uani 1 1 d . . .
N4 N 0.1973(3) 0.4003(3) 0.7914(5) 0.0274(18) Uani 1 1 d . . .
N5 N 0.1055(3) 0.4800(3) 0.8898(5) 0.0292(18) Uani 1 1 d . . .
N6 N 0.2308(3) 0.5064(3) 0.7669(5) 0.035(2) Uani 1 1 d . . .
N7 N -0.0223(3) 0.3103(3) 0.7323(6) 0.037(2) Uani 1 1 d . . .
N8 N 0.2571(3) 0.3694(3) 0.7450(6) 0.040(2) Uani 1 1 d . . .
N9 N 0.0529(3) 0.5204(3) 0.9369(6) 0.038(2) Uani 1 1 d . . .
N10 N 0.3104(3) 0.5864(3) 0.7120(10) 0.097(5) Uani 1 1 d . . .
C1 C 0.1047(3) 0.3606(3) 0.6802(6) 0.028(2) Uani 1 1 d . . .
H1A H 0.1166 0.3437 0.7134 0.034 Uiso 1 1 calc R . .
H1B H 0.0980 0.3474 0.6232 0.034 Uiso 1 1 calc R . .
C2 C 0.0609(3) 0.3542(3) 0.7192(6) 0.024(2) Uani 1 1 d . . .
C3 C 0.0177(3) 0.3185(3) 0.6949(6) 0.029(2) Uani 1 1 d . . .
H3A H 0.0160 0.2989 0.6504 0.035 Uiso 1 1 calc R . .
C4 C -0.0177(3) 0.3401(3) 0.7915(6) 0.031(2) Uani 1 1 d . . .
H4A H -0.0448 0.3364 0.8182 0.037 Uiso 1 1 calc R . .
C5 C 0.0250(3) 0.3765(3) 0.8161(6) 0.027(2) Uani 1 1 d . . .
H5A H 0.0263 0.3968 0.8589 0.032 Uiso 1 1 calc R . .
C6 C 0.1841(3) 0.4125(3) 0.6467(6) 0.031(2) Uani 1 1 d . . .
H6A H 0.1768 0.3922 0.5972 0.037 Uiso 1 1 calc R . .
H6B H 0.2065 0.4446 0.6292 0.037 Uiso 1 1 calc R . .
C7 C 0.2062(3) 0.3977(3) 0.7110(6) 0.024(2) Uani 1 1 d . . .
C8 C 0.2361(4) 0.3828(4) 0.6888(6) 0.039(3) Uani 1 1 d . . .
H8A H 0.2424 0.3818 0.6313 0.046 Uiso 1 1 calc R . .
C9 C 0.2473(3) 0.3714(4) 0.8246(8) 0.038(3) Uani 1 1 d . . .
H9A H 0.2612 0.3621 0.8664 0.046 Uiso 1 1 calc R . .
C10 C 0.2175(3) 0.3866(3) 0.8478(7) 0.034(2) Uani 1 1 d . . .
H10A H 0.2110 0.3874 0.9053 0.041 Uiso 1 1 calc R . .
C11 C 0.1007(3) 0.4973(3) 0.7421(6) 0.029(2) Uani 1 1 d . . .
H11A H 0.0749 0.4690 0.7166 0.035 Uiso 1 1 calc R . .
H11B H 0.1025 0.5245 0.7133 0.035 Uiso 1 1 calc R . .
C12 C 0.0898(3) 0.4989(3) 0.8331(7) 0.029(2) Uani 1 1 d . . .
C13 C 0.0639(3) 0.5190(3) 0.8578(8) 0.042(3) Uani 1 1 d . . .
H13A H 0.0535 0.5322 0.8165 0.050 Uiso 1 1 calc R . .
C14 C 0.0687(3) 0.5023(3) 0.9911(7) 0.036(3) Uani 1 1 d . . .
H14A H 0.0619 0.5032 1.0484 0.043 Uiso 1 1 calc R . .
C15 C 0.0948(3) 0.4817(4) 0.9696(6) 0.037(3) Uani 1 1 d . . .
H15A H 0.1051 0.4689 1.0118 0.044 Uiso 1 1 calc R . .
C16 C 0.1840(3) 0.5429(3) 0.7517(6) 0.035(2) Uani 1 1 d . . .
H16A H 0.1796 0.5499 0.8098 0.043 Uiso 1 1 calc R . .
H16B H 0.1845 0.5671 0.7152 0.043 Uiso 1 1 calc R . .
C17 C 0.2296(3) 0.5442(3) 0.7448(7) 0.038(3) Uani 1 1 d . . .
C18 C 0.2704(5) 0.5842(4) 0.7196(10) 0.069(4) Uani 1 1 d . . .
H18A H 0.2687 0.6112 0.7074 0.083 Uiso 1 1 calc R . .
C19 C 0.3107(4) 0.5478(4) 0.7342(10) 0.072(4) Uani 1 1 d . . .
H19A H 0.3391 0.5477 0.7304 0.086 Uiso 1 1 calc R . .
C20 C 0.2732(3) 0.5093(4) 0.7617(8) 0.047(3) Uani 1 1 d . . .
H20A H 0.2761 0.4835 0.7780 0.056 Uiso 1 1 calc R . .
C21 C 0.1244(3) 0.4358(3) 0.6173(6) 0.030(2) Uani 1 1 d . . .
H21A H 0.0909 0.4238 0.6297 0.036 Uiso 1 1 calc R . .
C22 C 0.1501(3) 0.4877(3) 0.6366(5) 0.029(2) Uani 1 1 d . . .
H22A H 0.1838 0.4993 0.6272 0.034 Uiso 1 1 calc R . .
C23 C 0.1359(4) 0.5137(4) 0.5760(6) 0.038(2) Uani 1 1 d . . .
H23A H 0.1544 0.5473 0.5877 0.045 Uiso 1 1 calc R . .
H23B H 0.1028 0.5038 0.5848 0.045 Uiso 1 1 calc R . .
C24 C 0.1433(4) 0.5048(4) 0.4845(7) 0.047(3) Uani 1 1 d . . .
H24A H 0.1348 0.5230 0.4469 0.056 Uiso 1 1 calc R . .
H24B H 0.1763 0.5145 0.4749 0.056 Uiso 1 1 calc R . .
C25 C 0.1129(4) 0.4535(4) 0.4669(7) 0.046(3) Uani 1 1 d . . .
H25A H 0.1166 0.4468 0.4081 0.055 Uiso 1 1 calc R . .
H25B H 0.0799 0.4439 0.4764 0.055 Uiso 1 1 calc R . .
C26 C 0.1277(4) 0.4263(3) 0.5263(6) 0.032(2) Uani 1 1 d . . .
H26A H 0.1078 0.3927 0.5157 0.039 Uiso 1 1 calc R . .
H26B H 0.1601 0.4348 0.5135 0.039 Uiso 1 1 calc R . .
C101 C 0.2483(18) 0.6186(12) 0.455(3) 0.115(16) Uani 0.50 1 d P . .
N101 N 0.2503(16) 0.6212(13) 0.3935(19) 0.136(16) Uani 0.50 1 d P . .
C102 C 0.2538(11) 0.6211(12) 0.529(2) 0.106(13) Uani 0.50 1 d P . .
H10B H 0.2323 0.5911 0.5540 0.159 Uiso 0.50 1 calc PR . .
H10C H 0.2478 0.6450 0.5510 0.159 Uiso 0.50 1 calc PR . .
H10D H 0.2858 0.6292 0.5415 0.159 Uiso 0.50 1 calc PR . .

loop_
_atom_site_aniso_label
_atom_site_aniso_U_11
_atom_site_aniso_U_22
_atom_site_aniso_U_33
_atom_site_aniso_U_23
_atom_site_aniso_U_13
_atom_site_aniso_U_12
Ce 0.0229(3) 0.0226(3) 0.0213(3) -0.0016(2) -0.0016(2) 0.0142(2)
I1 0.0512(4) 0.0500(4) 0.0415(4) -0.0117(4) -0.0205(4) 0.0266(4)
I2 0.0442(4) 0.0366(4) 0.0347(4) 0.0103(3) 0.0038(3) 0.0187(3)
I3 0.0511(5) 0.0390(4) 0.0417(5) 0.0015(4) -0.0088(4) 0.0116(4)
N1 0.033(4) 0.026(4) 0.021(4) 0.000(3) -0.001(3) 0.020(4)
N2 0.025(4) 0.023(4) 0.026(4) -0.001(3) 0.002(3) 0.015(3)
N3 0.020(4) 0.021(4) 0.028(4) -0.005(3) -0.010(3) 0.009(3)
N4 0.031(4) 0.032(4) 0.022(4) -0.003(4) -0.002(4) 0.018(4)
N5 0.029(4) 0.038(5) 0.023(5) -0.008(4) -0.007(4) 0.019(4)
N6 0.030(5) 0.028(4) 0.040(5) -0.007(4) 0.000(4) 0.011(4)
N7 0.026(4) 0.028(5) 0.050(6) -0.008(4) -0.003(4) 0.008(4)
N8 0.029(5) 0.044(5) 0.057(7) -0.013(5) 0.000(5) 0.026(4)
N9 0.045(5) 0.032(5) 0.045(6) -0.001(4) 0.014(4) 0.026(4)
N10 0.031(6) 0.028(6) 0.224(16) 0.017(8) 0.046(8) 0.008(5)
C1 0.040(6) 0.025(5) 0.025(5) -0.008(4) -0.008(4) 0.020(4)
C2 0.029(5) 0.020(5) 0.024(5) -0.003(4) 0.002(4) 0.012(4)
C3 0.027(5) 0.028(5) 0.025(6) -0.011(5) -0.008(5) 0.009(4)
C4 0.021(5) 0.033(5) 0.038(6) -0.001(5) -0.002(4) 0.012(4)
C5 0.022(5) 0.030(5) 0.028(6) 0.002(4) 0.008(4) 0.013(4)
C6 0.030(5) 0.029(5) 0.032(6) 0.005(5) 0.011(5) 0.014(4)
C7 0.015(4) 0.019(5) 0.034(6) 0.001(4) 0.001(4) 0.006(4)
C8 0.044(6) 0.053(7) 0.029(6) 0.005(5) 0.005(5) 0.031(6)
C9 0.023(5) 0.042(6) 0.056(8) -0.008(6) -0.011(5) 0.021(5)
C10 0.032(6) 0.044(6) 0.036(6) -0.005(5) -0.006(5) 0.027(5)
C11 0.034(5) 0.036(5) 0.026(6) -0.005(4) -0.012(4) 0.023(5)
C12 0.024(5) 0.015(4) 0.048(7) -0.002(4) 0.009(5) 0.010(4)
C13 0.031(6) 0.028(6) 0.065(9) 0.013(6) 0.007(6) 0.014(5)
C14 0.029(5) 0.036(6) 0.040(7) -0.015(5) -0.001(5) 0.014(5)
C15 0.042(6) 0.047(6) 0.029(6) -0.008(5) -0.003(5) 0.029(5)
C16 0.037(6) 0.029(5) 0.041(7) 0.003(5) -0.005(5) 0.017(5)
C17 0.031(6) 0.026(5) 0.056(8) -0.003(5) -0.003(5) 0.015(5)
C18 0.051(8) 0.034(7) 0.123(12) 0.009(8) 0.017(8) 0.021(6)
C19 0.025(6) 0.045(8) 0.132(13) -0.015(8) 0.006(7) 0.008(6)
C20 0.019(5) 0.037(6) 0.080(9) -0.012(6) -0.005(6) 0.010(5)
C21 0.034(5) 0.035(6) 0.020(5) 0.003(4) -0.006(4) 0.017(4)
C22 0.038(6) 0.023(5) 0.025(6) 0.006(4) 0.003(4) 0.015(4)
C23 0.052(7) 0.046(6) 0.031(6) 0.004(5) -0.002(5) 0.037(6)
C24 0.059(7) 0.063(8) 0.037(7) 0.006(6) 0.001(6) 0.045(7)
C25 0.055(7) 0.046(7) 0.040(7) 0.001(5) -0.015(6) 0.026(6)
C26 0.038(6) 0.034(6) 0.021(5) 0.000(5) -0.005(5) 0.016(5)
C101 0.22(5) 0.07(2) 0.07(3) 0.01(2) 0.05(4) 0.09(3)
N101 0.28(5) 0.15(3) 0.06(2) 0.01(2) -0.01(3) 0.17(3)
C102 0.09(2) 0.08(2) 0.09(3) 0.01(2) -0.02(2) -0.001(19)

loop_
_atom_type_symbol
_atom_type_description
_atom_type_scat_dispersion_real
_atom_type_scat_dispersion_imag
_atom_type_scat_source
C C 0.0033 0.0016 'International Tables Vol C Tables 4.2.6.8 and 6.1.1.4'
H H 0.0000 0.0000 'International Tables Vol C Tables 4.2.6.8 and 6.1.1.4'
N N 0.0061 0.0033 'International Tables Vol C Tables 4.2.6.8 and 6.1.1.4'
I I -0.4742 1.8119 'International Tables Vol C Tables 4.2.6.8 and 6.1.1.4'
Ce Ce -0.2486 2.6331 'International Tables Vol C Tables 4.2.6.8 and 6.1.1.4'

loop_
_geom_angle_atom_site_label_1
_geom_angle_atom_site_label_2
_geom_angle_atom_site_label_3
_geom_angle
_geom_angle_site_symmetry_1
_geom_angle_site_symmetry_3
_geom_angle_publ_flag
N4 Ce N5 175.8(2) . . ?
N4 Ce N2 118.2(2) . . ?
N5 Ce N2 65.1(2) . . ?
N4 Ce N3 105.3(2) . . ?
N5 Ce N3 77.3(2) . . ?
N2 Ce N3 81.6(2) . . ?
N4 Ce N1 63.8(2) . . ?
N5 Ce N1 120.4(2) . . ?
N2 Ce N1 66.7(2) . . ?
N3 Ce N1 62.8(2) . . ?
N4 Ce N6 73.2(2) . . ?
N5 Ce N6 107.3(2) . . ?
N2 Ce N6 63.0(2) . . ?
N3 Ce N6 135.9(2) . . ?
N1 Ce N6 78.8(2) . . ?
N4 Ce I1 93.32(17) . . ?
N5 Ce I1 82.91(16) . . ?
N2 Ce I1 111.79(16) . . ?
N3 Ce I1 148.59(17) . . ?
N1 Ce I1 148.26(15) . . ?
N6 Ce I1 73.34(17) . . ?
N4 Ce I2 79.61(17) . . ?
N5 Ce I2 98.38(18) . . ?
N2 Ce I2 151.39(15) . . ?
N3 Ce I2 71.69(16) . . ?
N1 Ce I2 107.87(15) . . ?
N6 Ce I2 145.41(18) . . ?
I1 Ce I2 87.56(2) . . ?
C6 N1 C1 106.3(6) . . ?
C6 N1 C21 112.6(7) . . ?
C1 N1 C21 109.3(7) . . ?
C6 N1 Ce 110.2(5) . . ?
C1 N1 Ce 104.2(5) . . ?
C21 N1 Ce 113.6(5) . . ?
C16 N2 C11 108.9(7) . . ?
C16 N2 C22 109.2(7) . . ?
C11 N2 C22 111.7(7) . . ?
C16 N2 Ce 103.1(5) . . ?
C11 N2 Ce 109.2(5) . . ?
C22 N2 Ce 114.3(5) . . ?
C2 N3 C5 117.1(7) . . ?
C2 N3 Ce 115.2(6) . . ?
C5 N3 Ce 126.8(6) . . ?
C10 N4 C7 117.6(8) . . ?
C10 N4 Ce 121.7(6) . . ?
C7 N4 Ce 120.3(6) . . ?
C15 N5 C12 116.8(8) . . ?
C15 N5 Ce 125.2(6) . . ?
C12 N5 Ce 117.9(6) . . ?
C17 N6 C20 115.9(9) . . ?
C17 N6 Ce 113.6(6) . . ?
C20 N6 Ce 129.9(7) . . ?
C4 N7 C3 115.4(8) . . ?
C9 N8 C8 116.5(8) . . ?
C14 N9 C13 116.1(9) . . ?
C18 N10 C19 114.7(10) . . ?
N1 C1 C2 111.0(7) . . ?
N3 C2 C3 120.5(8) . . ?
N3 C2 C1 118.0(8) . . ?
C3 C2 C1 121.5(8) . . ?
N7 C3 C2 122.7(8) . . ?
N7 C4 C5 123.0(9) . . ?
N3 C5 C4 121.2(9) . . ?
C7 C6 N1 113.3(7) . . ?
N4 C7 C8 120.2(9) . . ?
N4 C7 C6 119.0(8) . . ?
C8 C7 C6 120.8(9) . . ?
N8 C8 C7 122.7(10) . . ?
N8 C9 C10 121.3(10) . . ?
N4 C10 C9 121.6(10) . . ?
N2 C11 C12 114.0(7) . . ?
N5 C12 C13 120.8(10) . . ?
N5 C12 C11 118.5(8) . . ?
C13 C12 C11 120.7(9) . . ?
N9 C13 C12 122.5(10) . . ?
N9 C14 C15 123.7(10) . . ?
N5 C15 C14 120.2(10) . . ?
N2 C16 C17 111.9(8) . . ?
N6 C17 C18 120.1(10) . . ?
N6 C17 C16 117.7(9) . . ?
C18 C17 C16 122.2(9) . . ?
N10 C18 C17 123.9(11) . . ?
N10 C19 C20 123.7(12) . . ?
C19 C20 N6 121.5(11) . . ?
C26 C21 C22 112.0(8) . . ?
C26 C21 N1 113.5(8) . . ?
C22 C21 N1 110.0(7) . . ?
N2 C22 C23 113.0(7) . . ?
N2 C22 C21 111.9(7) . . ?
C23 C22 C21 110.8(8) . . ?
C22 C23 C24 112.1(8) . . ?
C25 C24 C23 108.2(9) . . ?
C24 C25 C26 108.4(8) . . ?
C21 C26 C25 113.2(9) . . ?
N101 C101 C102 169(7) . . ?

loop_
_geom_bond_atom_site_label_1
_geom_bond_atom_site_label_2
_geom_bond_distance
_geom_bond_site_symmetry_2
_geom_bond_publ_flag
Ce N4 2.577(7) . ?
Ce N5 2.618(8) . ?
Ce N2 2.653(7) . ?
Ce N3 2.662(7) . ?
Ce N1 2.681(7) . ?
Ce N6 2.707(8) . ?
Ce I1 3.1502(9) . ?
Ce I2 3.1816(9) . ?
N1 C6 1.490(11) . ?
N1 C1 1.490(11) . ?
N1 C21 1.529(11) . ?
N2 C16 1.478(11) . ?
N2 C11 1.482(11) . ?
N2 C22 1.521(11) . ?
N3 C2 1.344(11) . ?
N3 C5 1.346(11) . ?
N4 C10 1.335(12) . ?
N4 C7 1.336(12) . ?
N5 C15 1.337(12) . ?
N5 C12 1.350(12) . ?
N6 C17 1.325(12) . ?
N6 C20 1.366(12) . ?
N7 C4 1.324(12) . ?
N7 C3 1.358(12) . ?
N8 C9 1.328(14) . ?
N8 C8 1.343(12) . ?
N9 C14 1.308(13) . ?
N9 C13 1.327(14) . ?
N10 C18 1.304(15) . ?
N10 C19 1.336(17) . ?
C1 C2 1.503(12) . ?
C2 C3 1.386(12) . ?
C4 C5 1.385(12) . ?
C6 C7 1.486(13) . ?
C7 C8 1.363(13) . ?
C9 C10 1.371(13) . ?
C11 C12 1.512(13) . ?
C12 C13 1.387(13) . ?
C14 C15 1.392(13) . ?
C16 C17 1.499(13) . ?
C17 C18 1.404(15) . ?
C19 C20 1.339(16) . ?
C21 C26 1.509(13) . ?
C21 C22 1.526(12) . ?
C22 C23 1.524(13) . ?
C23 C24 1.540(14) . ?
C24 C25 1.515(15) . ?
C25 C26 1.553(13) . ?
C101 N101 0.98(4) . ?
C101 C102 1.20(4) . ?
